data_4076276
loop_
_publ_author_name
'Leung, Wing-Por'
'Ip, Queenie Wai-Yan'
'Lam, Tai-Wing'
'Mak, Thomas C. W.'

_publ_section_title
;
 Syntheses, Structures, and Reactivities of 2,3-Pyrazyl-Linked
 Bis(1-aza-allyl) Alkali-Metal Complexes
;
_journal_issue 6
_journal_name_full Organometallics
_journal_page_first 1284
_journal_paper_doi 10.1021/om034323q
_journal_volume 23
_journal_year 2004
_chemical_formula_sum 'C62 H136 N8 P4 Pb4 Si8'
_chemical_formula_weight 2171.15
_chemical_name_systematic
; 
 ? 
;
_space_group_IT_number 2
_symmetry_cell_setting triclinic
_symmetry_space_group_name_Hall '-P 1'
_symmetry_space_group_name_H-M 'P -1'
_atom_sites_solution_hydrogens geom
_atom_sites_solution_primary direct
_atom_sites_solution_secondary difmap
_audit_creation_method SHELXL-97
_cell_angle_alpha 89.48(3)
_cell_angle_beta 72.35(3)
_cell_angle_gamma 67.73(3)
_cell_formula_units_Z 1
_cell_length_a 11.702(2)
_cell_length_b 13.933(3)
_cell_length_c 17.285(4)
_cell_measurement_temperature 293(2)
_cell_volume 2467.3(12)
_computing_cell_refinement 'BIOTEX RIGAKU'
_computing_data_collection 'RAXIS-IIC RIGAKU'
_computing_data_reduction 'BIOTEX RIGAKU'
_computing_molecular_graphics 'SIEMENS SHELXTL'
_computing_publication_material 'SIEMENS SHELXTL'
_computing_structure_refinement 'SHELXL-97 (Sheldrick, 1997)'
_computing_structure_solution 'SHELXS-97 (Sheldrick, 1990)'
_diffrn_ambient_temperature 293(2)
_diffrn_measured_fraction_theta_full 0.787
_diffrn_measured_fraction_theta_max 0.787
_diffrn_measurement_device_type 'RAXIS-IIC RIGAKU'
_diffrn_measurement_method IP
_diffrn_radiation_monochromator graphite
_diffrn_radiation_source 'fine-focus sealed tube'
_diffrn_radiation_type MoK\a
_diffrn_radiation_wavelength 0.71073
_diffrn_reflns_av_R_equivalents 0.0000
_diffrn_reflns_av_sigmaI/netI 0.0683
_diffrn_reflns_limit_h_max 12
_diffrn_reflns_limit_h_min -12
_diffrn_reflns_limit_k_max 0
_diffrn_reflns_limit_k_min -16
_diffrn_reflns_limit_l_max 20
_diffrn_reflns_limit_l_min -20
_diffrn_reflns_number 6841
_diffrn_reflns_theta_full 25.00
_diffrn_reflns_theta_max 25.00
_diffrn_reflns_theta_min 1.25
_exptl_absorpt_coefficient_mu 6.999
_exptl_absorpt_correction_T_max 0.5412
_exptl_absorpt_correction_T_min 0.2279
_exptl_absorpt_correction_type ABSCOR
_exptl_crystal_colour ORANGE
_exptl_crystal_density_diffrn 1.461
_exptl_crystal_density_method 'not measured'
_exptl_crystal_description BLOCK
_exptl_crystal_F_000 1064
_exptl_crystal_size_max 0.30
_exptl_crystal_size_mid 0.20
_exptl_crystal_size_min 0.10
_refine_diff_density_max 2.679
_refine_diff_density_min -2.861
_refine_diff_density_rms 0.224
_refine_ls_extinction_coef 0.0082(8)
_refine_ls_extinction_expression Fc^*^=kFc[1+0.001xFc^2^\l^3^/sin(2\q)]^-1/4^
_refine_ls_extinction_method SHELXL
_refine_ls_goodness_of_fit_ref 1.059
_refine_ls_hydrogen_treatment mixed
_refine_ls_matrix_type full
_refine_ls_number_parameters 389
_refine_ls_number_reflns 6841
_refine_ls_number_restraints 0
_refine_ls_restrained_S_all 1.059
_refine_ls_R_factor_all 0.0849
_refine_ls_R_factor_gt 0.0780
_refine_ls_shift/su_max 0.004
_refine_ls_shift/su_mean 0.000
_refine_ls_structure_factor_coef Fsqd
_refine_ls_weighting_details 'calc w=1/[\s^2^(Fo^2^)+(0.1537P)^2^+0.8182P] where P=(Fo^2^+2Fc^2^)/3'
_refine_ls_weighting_scheme calc
_refine_ls_wR_factor_gt 0.2056
_refine_ls_wR_factor_ref 0.2151
_reflns_number_gt 6089
_reflns_number_total 6841
_reflns_threshold_expression >2sigma(I)
_cod_data_source_file om034323qsi20031125_104155.cif
_cod_data_source_block Pb
_cod_depositor_comments
;
The following automatic conversions were performed:

'_symmetry_cell_setting' value 'TRICLINIC' changed to 'triclinic'
according to /home/saulius/struct/CIF-dictionaries/cif_core.dic
dictionary named 'cif_core.dic' version 2.4.1 from 2010-06-29.

Automatic conversion script
Id: cif_fix_values 1715 2011-07-08 13:25:40Z adriana 
;
_cod_original_cell_volume 2467.3(9)
_cod_original_sg_symbol_H-M P-1
_cod_database_code 4076276

loop_
_symmetry_equiv_pos_as_xyz
'x, y, z'
'-x, -y, -z'

loop_
_atom_site_label
_atom_site_type_symbol
_atom_site_fract_x
_atom_site_fract_y
_atom_site_fract_z
_atom_site_U_iso_or_equiv
_atom_site_adp_type
_atom_site_occupancy
_atom_site_symmetry_multiplicity
_atom_site_calc_flag
_atom_site_refinement_flags
Pb1 Pb 0.44687(5) 1.04828(4) 0.41821(3) 0.0743(2) Uani 1 1 d .
Pb2 Pb 0.10426(5) 0.87062(4) 0.87857(3) 0.0800(3) Uani 1 1 d .
P1 P 0.4588(4) 0.8320(3) 0.4469(2) 0.0829(10) Uani 1 1 d .
P2 P 0.0084(3) 0.7794(3) 0.76400(19) 0.0715(8) Uani 1 1 d .
Si1 Si 0.6658(5) 0.8138(3) 0.2750(2) 0.0926(12) Uani 1 1 d .
Si2 Si -0.2432(4) 0.9115(4) 0.9073(2) 0.0924(12) Uani 1 1 d .
Si3 Si 0.1720(6) 0.6684(5) 0.9948(3) 0.1224(18) Uani 1 1 d .
Si4 Si 0.3951(5) 0.6692(4) 0.8484(3) 0.1058(14) Uani 1 1 d .
N1 N 0.5520(11) 0.8643(8) 0.3710(6) 0.081(3) Uani 1 1 d .
N2 N 0.2610(9) 0.8851(7) 0.6295(5) 0.071(2) Uani 1 1 d .
N3 N -0.0832(11) 0.8440(9) 0.8524(6) 0.078(3) Uani 1 1 d .
N4 N 0.2358(13) 0.7156(9) 0.9074(7) 0.097(4) Uani 1 1 d .
C1 C 0.6907(18) 0.9246(12) 0.2235(9) 0.109(5) Uani 1 1 d .
H1A H 0.7127 0.9639 0.2577 0.164 Uiso 1 1 calc R
H1B H 0.6120 0.9689 0.2136 0.164 Uiso 1 1 calc R
H1C H 0.7604 0.8985 0.1724 0.164 Uiso 1 1 calc R
C2 C 0.623(2) 0.7438(17) 0.2031(10) 0.131(7) Uani 1 1 d .
H2B H 0.6118 0.6838 0.2259 0.196 Uiso 1 1 calc R
H2C H 0.6928 0.7218 0.1516 0.196 Uiso 1 1 calc R
H2D H 0.5442 0.7899 0.1948 0.196 Uiso 1 1 calc R
C3 C 0.8268(19) 0.7194(13) 0.2812(12) 0.121(6) Uani 1 1 d .
H3A H 0.8535 0.7509 0.3179 0.181 Uiso 1 1 calc R
H3B H 0.8913 0.7020 0.2278 0.181 Uiso 1 1 calc R
H3C H 0.8180 0.6571 0.3009 0.181 Uiso 1 1 calc R
C4 C 0.676(2) 0.7009(13) 0.4912(12) 0.145(9) Uani 1 1 d .
H4A H 0.7256 0.6321 0.5014 0.217 Uiso 1 1 calc R
H4B H 0.6448 0.7490 0.5396 0.217 Uiso 1 1 calc R
H4C H 0.7309 0.7221 0.4471 0.217 Uiso 1 1 calc R
C5 C 0.550(2) 0.6998(13) 0.4662(11) 0.111(6) Uani 1 1 d .
H5A H 0.5865 0.6547 0.4142 0.133 Uiso 1 1 calc R
C6 C 0.476(3) 0.6519(15) 0.5272(14) 0.168(11) Uani 1 1 d .
H6A H 0.5336 0.5837 0.5329 0.252 Uiso 1 1 calc R
H6B H 0.4085 0.6461 0.5093 0.252 Uiso 1 1 calc R
H6C H 0.4373 0.6949 0.5789 0.252 Uiso 1 1 calc R
C7 C 0.348(4) 0.728(3) 0.3655(18) 0.234(19) Uani 1 1 d .
H7A H 0.2665 0.7315 0.3607 0.351 Uiso 1 1 calc R
H7B H 0.3892 0.6626 0.3844 0.351 Uiso 1 1 calc R
H7C H 0.4035 0.7320 0.3131 0.351 Uiso 1 1 calc R
C8 C 0.321(2) 0.8193(16) 0.4274(11) 0.110(5) Uani 1 1 d .
H8A H 0.2658 0.8106 0.4799 0.132 Uiso 1 1 calc R
C9 C 0.243(2) 0.909(2) 0.4003(13) 0.147(9) Uani 1 1 d .
H9A H 0.1721 0.8973 0.3910 0.221 Uiso 1 1 calc R
H9B H 0.2946 0.9233 0.3504 0.221 Uiso 1 1 calc R
H9C H 0.2081 0.9680 0.4413 0.221 Uiso 1 1 calc R
C10 C 0.3980(12) 0.9413(9) 0.5191(7) 0.070(3) Uani 1 1 d .
C11 C 0.2730(13) 0.9640(9) 0.5864(7) 0.069(3) Uani 1 1 d .
C12 C 0.1697(12) 1.0649(9) 0.6035(8) 0.075(3) Uani 1 1 d .
H12A H 0.1784 1.1183 0.5727 0.090 Uiso 1 1 calc R
C13 C 0.0526(14) 1.0821(10) 0.6690(8) 0.086(4) Uani 1 1 d .
H13A H -0.0150 1.1480 0.6821 0.104 Uiso 1 1 calc R
C14 C 0.0388(13) 1.0025(10) 0.7129(8) 0.080(4) Uani 1 1 d .
H14 H -0.0380 1.0120 0.7547 0.096 Uiso 1 1 calc R
C15 C 0.1503(13) 0.9022(9) 0.6908(7) 0.070(3) Uani 1 1 d .
C16 C 0.1482(12) 0.8116(9) 0.7369(7) 0.072(3) Uani 1 1 d .
H16A H 0.2298 0.7497 0.7154 0.086 Uiso 1 1 calc R
C17 C 0.0124(18) 0.7844(17) 0.5988(9) 0.115(6) Uani 1 1 d .
H17A H -0.0366 0.8008 0.5614 0.173 Uiso 1 1 calc R
H17B H 0.0688 0.7115 0.5882 0.173 Uiso 1 1 calc R
H17C H 0.0639 0.8254 0.5917 0.173 Uiso 1 1 calc R
C18 C -0.0834(15) 0.8092(12) 0.6884(8) 0.092(4) Uani 1 1 d .
H18A H -0.1341 0.8849 0.6975 0.110 Uiso 1 1 calc R
C19 C -0.1810(19) 0.7585(19) 0.6987(12) 0.130(7) Uani 1 1 d .
H19A H -0.2237 0.7782 0.6581 0.195 Uiso 1 1 calc R
H19B H -0.2448 0.7815 0.7522 0.195 Uiso 1 1 calc R
H19C H -0.1360 0.6840 0.6922 0.195 Uiso 1 1 calc R
C20 C 0.1618(17) 0.5706(13) 0.6902(10) 0.105(5) Uani 1 1 d .
H20A H 0.1953 0.4987 0.6995 0.158 Uiso 1 1 calc R
H20B H 0.2331 0.5909 0.6650 0.158 Uiso 1 1 calc R
H20C H 0.1100 0.5795 0.6549 0.158 Uiso 1 1 calc R
C21 C 0.0786(15) 0.6377(11) 0.7705(9) 0.088(4) Uani 1 1 d .
H21A H 0.1402 0.6296 0.8004 0.106 Uiso 1 1 calc R
C22 C -0.017(2) 0.5957(15) 0.8232(12) 0.118(6) Uani 1 1 d .
H22A H 0.0272 0.5222 0.8243 0.177 Uiso 1 1 calc R
H22B H -0.0864 0.6072 0.8009 0.177 Uiso 1 1 calc R
H22C H -0.0528 0.6311 0.8778 0.177 Uiso 1 1 calc R
C23 C -0.341(2) 0.9942(18) 0.8461(12) 0.141(8) Uani 1 1 d .
H23A H -0.3008 1.0399 0.8200 0.212 Uiso 1 1 calc R
H23B H -0.4278 1.0350 0.8814 0.212 Uiso 1 1 calc R
H23C H -0.3446 0.9503 0.8052 0.212 Uiso 1 1 calc R
C24 C -0.2527(16) 0.9978(15) 0.9905(9) 0.109(5) Uani 1 1 d .
H24A H -0.2123 1.0448 0.9680 0.164 Uiso 1 1 calc R
H24B H -0.2081 0.9566 1.0254 0.164 Uiso 1 1 calc R
H24C H -0.3425 1.0371 1.0217 0.164 Uiso 1 1 calc R
C25 C -0.3283(17) 0.8266(19) 0.9574(14) 0.138(7) Uani 1 1 d .
H25A H -0.2804 0.7825 0.9895 0.207 Uiso 1 1 calc R
H25B H -0.3335 0.7841 0.9162 0.207 Uiso 1 1 calc R
H25C H -0.4148 0.8696 0.9921 0.207 Uiso 1 1 calc R
C26 C -0.016(2) 0.736(3) 1.0312(14) 0.23(2) Uani 1 1 d .
H26A H -0.0427 0.8095 1.0436 0.351 Uiso 1 1 calc R
H26B H -0.0515 0.7078 1.0793 0.351 Uiso 1 1 calc R
H26C H -0.0480 0.7232 0.9888 0.351 Uiso 1 1 calc R
C27 C 0.220(3) 0.5139(18) 0.9721(17) 0.198(14) Uani 1 1 d .
H27A H 0.3133 0.4778 0.9546 0.297 Uiso 1 1 calc R
H27B H 0.1878 0.5018 0.9298 0.297 Uiso 1 1 calc R
H27C H 0.1820 0.4887 1.0210 0.297 Uiso 1 1 calc R
C28 C 0.217(3) 0.700(2) 1.0741(16) 0.189(12) Uani 1 1 d .
H28A H 0.1916 0.7747 1.0816 0.283 Uiso 1 1 calc R
H28B H 0.3096 0.6659 1.0614 0.283 Uiso 1 1 calc R
H28C H 0.1740 0.6786 1.1234 0.283 Uiso 1 1 calc R
C29 C 0.509(2) 0.6226(19) 0.9101(15) 0.159(9) Uani 1 1 d .
H29A H 0.4875 0.6775 0.9518 0.238 Uiso 1 1 calc R
H29B H 0.5971 0.6037 0.8750 0.238 Uiso 1 1 calc R
H29C H 0.4999 0.5629 0.9352 0.238 Uiso 1 1 calc R
C30 C 0.4413(19) 0.5526(16) 0.7651(12) 0.134(7) Uani 1 1 d .
H30A H 0.4216 0.4973 0.7916 0.202 Uiso 1 1 calc R
H30B H 0.5328 0.5272 0.7350 0.202 Uiso 1 1 calc R
H30C H 0.3919 0.5767 0.7284 0.202 Uiso 1 1 calc R
C31 C 0.4386(17) 0.7748(15) 0.7918(12) 0.118(6) Uani 1 1 d .
H31A H 0.4148 0.8338 0.8304 0.178 Uiso 1 1 calc R
H31B H 0.3922 0.7959 0.7533 0.178 Uiso 1 1 calc R
H31C H 0.5308 0.7478 0.7634 0.178 Uiso 1 1 calc R

loop_
_atom_site_aniso_label
_atom_site_aniso_U_11
_atom_site_aniso_U_22
_atom_site_aniso_U_33
_atom_site_aniso_U_23
_atom_site_aniso_U_13
_atom_site_aniso_U_12
Pb1 0.0873(4) 0.0647(3) 0.0691(3) 0.0176(2) -0.0202(2) -0.0321(3)
Pb2 0.0918(4) 0.0717(4) 0.0767(4) 0.0087(2) -0.0244(3) -0.0347(3)
P1 0.105(3) 0.070(2) 0.0684(18) 0.0021(15) -0.0067(17) -0.0461(19)
P2 0.0774(19) 0.0653(18) 0.0685(17) 0.0054(14) -0.0100(14) -0.0354(15)
Si1 0.118(3) 0.074(2) 0.071(2) 0.0036(18) -0.002(2) -0.044(2)
Si2 0.082(2) 0.100(3) 0.077(2) -0.001(2) -0.0045(18) -0.032(2)
Si3 0.147(4) 0.116(4) 0.097(3) 0.043(3) -0.036(3) -0.048(3)
Si4 0.101(3) 0.085(3) 0.128(4) 0.034(3) -0.039(3) -0.033(2)
N1 0.107(8) 0.052(5) 0.071(6) -0.006(4) -0.007(5) -0.036(5)
N2 0.077(6) 0.060(5) 0.061(5) 0.005(4) -0.005(4) -0.026(5)
N3 0.087(7) 0.077(7) 0.071(6) 0.007(5) -0.014(5) -0.042(6)
N4 0.106(9) 0.078(8) 0.103(8) 0.033(6) -0.038(7) -0.029(6)
C1 0.150(14) 0.077(9) 0.073(8) 0.015(7) -0.004(8) -0.042(9)
C2 0.20(2) 0.128(15) 0.084(10) -0.011(10) -0.035(11) -0.090(15)
C3 0.131(14) 0.064(9) 0.129(13) 0.001(9) -0.006(11) -0.026(9)
C4 0.19(2) 0.063(10) 0.115(14) 0.005(9) -0.021(13) 0.001(11)
C5 0.151(16) 0.068(9) 0.096(11) 0.008(8) -0.005(10) -0.052(10)
C6 0.22(3) 0.075(11) 0.146(17) 0.033(12) 0.012(17) -0.053(14)
C7 0.33(5) 0.28(4) 0.19(3) -0.02(3) -0.07(3) -0.23(4)
C8 0.130(15) 0.112(13) 0.103(11) -0.003(10) -0.024(10) -0.074(12)
C9 0.140(19) 0.21(3) 0.121(15) -0.013(16) -0.057(13) -0.082(19)
C10 0.085(8) 0.050(6) 0.066(6) 0.010(5) -0.004(5) -0.033(5)
C11 0.092(8) 0.051(6) 0.063(6) 0.008(5) -0.017(6) -0.033(6)
C12 0.067(7) 0.056(7) 0.089(8) 0.013(6) -0.015(6) -0.019(5)
C13 0.093(9) 0.053(7) 0.097(9) 0.007(6) -0.015(7) -0.023(6)
C14 0.089(8) 0.061(7) 0.074(7) 0.008(6) -0.003(6) -0.030(6)
C15 0.089(8) 0.062(7) 0.060(6) 0.011(5) -0.013(5) -0.037(6)
C16 0.077(7) 0.051(6) 0.070(7) 0.020(5) -0.010(5) -0.019(5)
C17 0.129(14) 0.141(16) 0.070(9) 0.014(9) -0.028(9) -0.051(12)
C18 0.099(10) 0.073(9) 0.083(8) 0.010(7) -0.013(7) -0.025(7)
C19 0.100(13) 0.18(2) 0.140(15) 0.018(14) -0.040(11) -0.085(14)
C20 0.121(13) 0.078(10) 0.111(11) -0.004(8) -0.017(9) -0.048(9)
C21 0.098(10) 0.078(9) 0.085(9) -0.002(7) -0.005(7) -0.050(8)
C22 0.138(15) 0.096(12) 0.124(13) 0.030(10) -0.015(11) -0.073(11)
C23 0.113(14) 0.139(18) 0.113(14) -0.025(12) -0.032(11) 0.010(12)
C24 0.094(11) 0.123(14) 0.087(10) -0.018(9) -0.007(8) -0.034(10)
C25 0.084(10) 0.140(17) 0.142(15) 0.009(13) 0.019(10) -0.036(11)
C26 0.127(17) 0.37(5) 0.119(17) 0.12(2) -0.002(14) -0.04(2)
C27 0.21(3) 0.107(17) 0.20(3) 0.077(18) 0.01(2) -0.038(17)
C28 0.18(2) 0.16(2) 0.19(2) 0.002(19) -0.09(2) 0.003(19)
C29 0.149(18) 0.135(18) 0.20(2) 0.083(17) -0.076(17) -0.054(15)
C30 0.104(12) 0.112(14) 0.131(14) 0.001(12) 0.001(11) -0.012(11)
C31 0.098(11) 0.116(14) 0.146(15) 0.041(12) -0.030(10) -0.055(10)

loop_
_atom_type_symbol
_atom_type_description
_atom_type_scat_dispersion_real
_atom_type_scat_dispersion_imag
_atom_type_scat_source
C C 0.0033 0.0016 'International Tables Vol C Tables 4.2.6.8 and 6.1.1.4'
H H 0.0000 0.0000 'International Tables Vol C Tables 4.2.6.8 and 6.1.1.4'
N N 0.0061 0.0033 'International Tables Vol C Tables 4.2.6.8 and 6.1.1.4'
Si Si 0.0817 0.0704 'International Tables Vol C Tables 4.2.6.8 and 6.1.1.4'
P P 0.1023 0.0942 'International Tables Vol C Tables 4.2.6.8 and 6.1.1.4'
Pb Pb -3.3944 10.1111 'International Tables Vol C Tables 4.2.6.8 and 6.1.1.4'

loop_
_geom_angle_atom_site_label_1
_geom_angle_atom_site_label_2
_geom_angle_atom_site_label_3
_geom_angle
_geom_angle_site_symmetry_1
_geom_angle_site_symmetry_3
C10 Pb1 N1 66.0(4) . .
C10 Pb1 C10 86.6(4) . 2_676
N1 Pb1 C10 97.8(4) . 2_676
C10 Pb1 P1 35.5(3) . .
N1 Pb1 P1 32.3(2) . .
C10 Pb1 P1 101.2(3) 2_676 .
C10 Pb1 Pb1 44.0(3) . 2_676
N1 Pb1 Pb1 79.5(3) . 2_676
C10 Pb1 Pb1 42.6(2) 2_676 2_676
P1 Pb1 Pb1 65.41(8) . 2_676
N4 Pb2 C16 96.0(4) . .
N4 Pb2 N3 107.8(4) . .
C16 Pb2 N3 66.3(4) . .
N4 Pb2 P2 97.1(4) . .
C16 Pb2 P2 35.9(3) . .
N3 Pb2 P2 31.9(2) . .
N1 P1 C10 101.0(5) . .
N1 P1 C8 114.5(8) . .
C10 P1 C8 107.9(8) . .
N1 P1 C5 109.1(7) . .
C10 P1 C5 122.4(8) . .
C8 P1 C5 102.6(10) . .
N1 P1 Pb1 52.9(4) . .
C10 P1 Pb1 51.7(3) . .
C8 P1 Pb1 108.5(7) . .
C5 P1 Pb1 148.5(7) . .
N3 P2 C16 105.7(6) . .
N3 P2 C21 111.4(6) . .
C16 P2 C21 102.8(6) . .
N3 P2 C18 111.0(6) . .
C16 P2 C18 114.4(6) . .
C21 P2 C18 111.2(7) . .
N3 P2 Pb2 56.0(4) . .
C16 P2 Pb2 52.9(4) . .
C21 P2 Pb2 103.5(5) . .
C18 P2 Pb2 145.2(5) . .
N1 Si1 C1 107.4(6) . .
N1 Si1 C2 117.5(8) . .
C1 Si1 C2 105.5(9) . .
N1 Si1 C3 111.8(8) . .
C1 Si1 C3 108.6(8) . .
C2 Si1 C3 105.6(10) . .
N3 Si2 C24 108.4(7) . .
N3 Si2 C23 113.6(7) . .
C24 Si2 C23 107.7(9) . .
N3 Si2 C25 113.7(8) . .
C24 Si2 C25 105.9(10) . .
C23 Si2 C25 107.0(12) . .
N4 Si3 C28 110.9(13) . .
N4 Si3 C26 109.8(8) . .
C28 Si3 C26 104.9(14) . .
N4 Si3 C27 110.2(9) . .
C28 Si3 C27 113.6(14) . .
C26 Si3 C27 107.2(15) . .
N4 Si4 C29 112.4(9) . .
N4 Si4 C31 111.7(7) . .
C29 Si4 C31 104.8(10) . .
N4 Si4 C30 112.6(8) . .
C29 Si4 C30 107.7(11) . .
C31 Si4 C30 107.2(9) . .
P1 N1 Si1 141.1(6) . .
P1 N1 Pb1 94.7(5) . .
Si1 N1 Pb1 123.1(5) . .
C15 N2 C11 119.5(10) . .
P2 N3 Si2 140.9(8) . .
P2 N3 Pb2 92.1(5) . .
Si2 N3 Pb2 124.4(6) . .
Si4 N4 Si3 126.0(7) . .
Si4 N4 Pb2 115.6(6) . .
Si3 N4 Pb2 117.5(7) . .
C6 C5 C4 110.5(19) . .
C6 C5 P1 116.7(15) . .
C4 C5 P1 108.3(11) . .
C9 C8 C7 104(2) . .
C9 C8 P1 113.7(14) . .
C7 C8 P1 118.7(19) . .
C11 C10 P1 118.9(8) . .
C11 C10 Pb1 128.0(8) . .
P1 C10 Pb1 92.8(5) . .
C11 C10 Pb1 106.9(8) . 2_676
P1 C10 Pb1 114.5(6) . 2_676
Pb1 C10 Pb1 93.4(4) . 2_676
N2 C11 C12 121.5(11) . .
N2 C11 C10 117.5(10) . .
C12 C11 C10 121.0(10) . .
C11 C12 C13 118.4(11) . .
C14 C13 C12 120.6(12) . .
C13 C14 C15 116.8(11) . .
N2 C15 C14 123.1(10) . .
N2 C15 C16 115.6(11) . .
C14 C15 C16 121.3(10) . .
C15 C16 P2 120.7(9) . .
C15 C16 Pb2 106.0(8) . .
P2 C16 Pb2 91.3(4) . .
C19 C18 C17 111.1(14) . .
C19 C18 P2 115.0(12) . .
C17 C18 P2 111.0(11) . .
C20 C21 C22 112.9(13) . .
C20 C21 P2 115.2(11) . .
C22 C21 P2 114.6(12) . .

loop_
_geom_bond_atom_site_label_1
_geom_bond_atom_site_label_2
_geom_bond_distance
_geom_bond_site_symmetry_2
Pb1 C10 2.363(10) .
Pb1 N1 2.406(10) .
Pb1 C10 2.426(13) 2_676
Pb1 P1 3.007(4) .
Pb1 Pb1 3.4852(13) 2_676
Pb2 N4 2.283(11) .
Pb2 C16 2.427(12) .
Pb2 N3 2.524(11) .
Pb2 P2 3.045(4) .
P1 N1 1.614(10) .
P1 C10 1.749(12) .
P1 C8 1.81(2) .
P1 C5 1.834(19) .
P2 N3 1.611(11) .
P2 C16 1.785(13) .
P2 C21 1.846(15) .
P2 C18 1.881(16) .
Si1 N1 1.729(10) .
Si1 C1 1.849(14) .
Si1 C2 1.872(17) .
Si1 C3 1.88(2) .
Si2 N3 1.702(12) .
Si2 C24 1.832(17) .
Si2 C23 1.86(2) .
Si2 C25 1.87(2) .
Si3 N4 1.714(12) .
Si3 C28 1.73(3) .
Si3 C26 1.93(2) .
Si3 C27 2.02(3) .
Si4 N4 1.696(14) .
Si4 C29 1.88(2) .
Si4 C31 1.902(17) .
Si4 C30 1.98(2) .
N2 C15 1.340(14) .
N2 C11 1.350(14) .
C4 C5 1.66(3) .
C5 C6 1.48(2) .
C7 C8 1.55(3) .
C8 C9 1.42(3) .
C10 C11 1.489(16) .
C10 Pb1 2.426(13) 2_676
C11 C12 1.424(17) .
C12 C13 1.425(17) .
C13 C14 1.370(17) .
C14 C15 1.459(18) .
C15 C16 1.490(14) .
C17 C18 1.561(19) .
C18 C19 1.52(2) .
C20 C21 1.50(2) .
C21 C22 1.515(19) .
